data_7217010
loop_
_publ_author_name
'Biswal, Biswonath'
'Bag, Bamaprasad'

_publ_section_title
;
 Switching selectivity between Pb2+ and Hg+2 ions through variation of
 substituents at xanthene end; &#x2018;turn-on&#x2019; signalling
 responses by FRET modulation
;
_journal_name_full 'RSC Advances'
_journal_paper_doi 10.1039/c4ra04152f
_journal_year 2014
_chemical_formula_moiety 'C35 H38 N4 O2'
_chemical_formula_sum 'C35 H38 N4 O2'
_chemical_formula_weight 546.69
_chemical_name_systematic
;
 ?
;
_space_group_IT_number 33
_symmetry_cell_setting orthorhombic
_symmetry_space_group_name_Hall 'P 2c -2n'
_symmetry_space_group_name_H-M 'P n a 21'
_atom_sites_solution_hydrogens geom
_atom_sites_solution_primary direct
_atom_sites_solution_secondary difmap
_audit_creation_method SHELXL-97
_cell_angle_alpha 90.00
_cell_angle_beta 90.00
_cell_angle_gamma 90.00
_cell_formula_units_Z 4
_cell_length_a 13.3990(16)
_cell_length_b 15.3179(18)
_cell_length_c 13.9012(17)
_cell_measurement_reflns_used 2899
_cell_measurement_temperature 100(2)
_cell_measurement_theta_max 21.4197
_cell_measurement_theta_min 2.6928
_cell_volume 2853.1(6)
_computing_cell_refinement 'SAINT V8.18C (Bruker AXS Inc., 2011)'
_computing_data_collection 'Bruker Instrument Service v3.0.21'
_computing_data_reduction 'SAINT V8.18C (Bruker AXS Inc., 2011)'
_computing_structure_refinement 'SHELXL-97 (Sheldrick, 1997)'
_computing_structure_solution 'SHELXL-97 (Sheldrick, 1997)'
_diffrn_ambient_temperature 100(2)
_diffrn_detector_area_resol_mean 10.4167
_diffrn_measured_fraction_theta_full 0.999
_diffrn_measured_fraction_theta_max 0.994
_diffrn_radiation_monochromator graphite
_diffrn_radiation_source 'fine-focus sealed tube'
_diffrn_radiation_type MoK\a
_diffrn_radiation_wavelength 0.71073
_diffrn_reflns_av_R_equivalents 0.1217
_diffrn_reflns_av_sigmaI/netI 0.1822
_diffrn_reflns_limit_h_max 17
_diffrn_reflns_limit_h_min -17
_diffrn_reflns_limit_k_max 20
_diffrn_reflns_limit_k_min -11
_diffrn_reflns_limit_l_max 18
_diffrn_reflns_limit_l_min -18
_diffrn_reflns_number 17742
_diffrn_reflns_theta_full 25.00
_diffrn_reflns_theta_max 28.43
_diffrn_reflns_theta_min 2.50
_exptl_absorpt_coefficient_mu 0.080
_exptl_absorpt_correction_T_max 0.9913
_exptl_absorpt_correction_T_min 0.9881
_exptl_absorpt_correction_type multi-scan
_exptl_absorpt_process_details 'SADABS V2008/1 (Bruker AXS Inc.)'
_exptl_crystal_colour colourless
_exptl_crystal_density_diffrn 1.273
_exptl_crystal_density_method 'not measured'
_exptl_crystal_description block
_exptl_crystal_F_000 1168
_exptl_crystal_size_max 0.15
_exptl_crystal_size_mid 0.13
_exptl_crystal_size_min 0.11
_refine_diff_density_max 0.361
_refine_diff_density_min -0.368
_refine_diff_density_rms 0.080
_refine_ls_abs_structure_details 'Flack H D (1983), Acta Cryst. A39, 876-881'
_refine_ls_abs_structure_Flack 0(3)
_refine_ls_extinction_method none
_refine_ls_goodness_of_fit_ref 0.997
_refine_ls_hydrogen_treatment mixed
_refine_ls_matrix_type full
_refine_ls_number_parameters 370
_refine_ls_number_reflns 7051
_refine_ls_number_restraints 1
_refine_ls_restrained_S_all 0.997
_refine_ls_R_factor_all 0.1880
_refine_ls_R_factor_gt 0.0882
_refine_ls_shift/su_max 0.000
_refine_ls_shift/su_mean 0.000
_refine_ls_structure_factor_coef Fsqd
_refine_ls_weighting_details 'calc w=1/[\s^2^(Fo^2^)+(0.1159P)^2^+0.0000P] where P=(Fo^2^+2Fc^2^)/3'
_refine_ls_weighting_scheme calc
_refine_ls_wR_factor_gt 0.1827
_refine_ls_wR_factor_ref 0.2291
_reflns_number_gt 3823
_reflns_number_total 7051
_reflns_threshold_expression >2sigma(I)
_cod_data_source_file c4ra04152f2.cif
_cod_data_source_block 22sepe
_cod_database_code 7217010

loop_
_symmetry_equiv_pos_as_xyz
'x, y, z'
'-x, -y, z+1/2'
'-x+1/2, y+1/2, z+1/2'
'x+1/2, -y+1/2, z'

loop_
_atom_site_label
_atom_site_type_symbol
_atom_site_fract_x
_atom_site_fract_y
_atom_site_fract_z
_atom_site_U_iso_or_equiv
_atom_site_adp_type
_atom_site_occupancy
_atom_site_symmetry_multiplicity
_atom_site_calc_flag
_atom_site_refinement_flags
O1 O 0.8659(2) 0.88710(19) 0.4156(2) 0.0230(7) Uani 1 1 d .
O2 O 0.9078(3) 0.60858(19) 0.7526(2) 0.0323(9) Uani 1 1 d .
N1 N 0.5947(3) 1.0272(2) 0.5705(3) 0.0239(9) Uani 1 1 d .
N2 N 1.1174(3) 0.7529(2) 0.2247(3) 0.0252(9) Uani 1 1 d .
N3 N 0.8878(3) 0.7005(2) 0.6227(3) 0.0219(9) Uani 1 1 d .
N4 N 0.6773(4) 0.5499(3) 0.4407(4) 0.0618(16) Uani 1 1 d .
C1 C 0.7723(4) 0.8633(3) 0.6598(4) 0.0258(11) Uani 1 1 d .
H1 H 0.7844 0.8312 0.7171 0.031 Uiso 1 1 calc R
C2 C 0.6935(4) 0.9212(3) 0.6584(3) 0.0242(11) Uani 1 1 d .
H2 H 0.6528 0.9285 0.7138 0.029 Uiso 1 1 calc R
C3 C 0.6735(3) 0.9695(3) 0.5738(3) 0.0199(10) Uani 1 1 d .
C4 C 0.7357(3) 0.9566(3) 0.4956(3) 0.0209(10) Uani 1 1 d .
H4 H 0.7250 0.9895 0.4386 0.025 Uiso 1 1 calc R
C5 C 0.9885(4) 0.8191(3) 0.3240(3) 0.0221(10) Uani 1 1 d .
H5 H 0.9640 0.8516 0.2708 0.026 Uiso 1 1 calc R
C6 C 1.0702(3) 0.7637(3) 0.3119(3) 0.0203(10) Uani 1 1 d .
C7 C 1.1038(4) 0.7187(3) 0.3944(3) 0.0234(11) Uani 1 1 d .
H7 H 1.1607 0.6820 0.3899 0.028 Uiso 1 1 calc R
C8 C 1.0562(3) 0.7270(3) 0.4796(3) 0.0231(10) Uani 1 1 d .
H8 H 1.0800 0.6946 0.5332 0.028 Uiso 1 1 calc R
C9 C 0.8346(4) 0.8498(3) 0.5823(3) 0.0209(10) Uani 1 1 d .
C10 C 0.8134(3) 0.8966(3) 0.4988(3) 0.0202(10) Uani 1 1 d .
C11 C 0.9732(3) 0.7814(3) 0.4924(3) 0.0194(9) Uani 1 1 d .
C12 C 0.9432(3) 0.8271(3) 0.4123(3) 0.0204(10) Uani 1 1 d .
C13 C 0.9216(3) 0.7875(3) 0.5888(3) 0.0210(10) Uani 1 1 d .
C14 C 0.9931(3) 0.8115(3) 0.6694(3) 0.0212(10) Uani 1 1 d .
C15 C 1.0494(4) 0.8864(3) 0.6812(3) 0.0283(12) Uani 1 1 d .
H15 H 1.0458 0.9325 0.6356 0.034 Uiso 1 1 calc R
C16 C 1.1108(4) 0.8928(3) 0.7607(4) 0.0311(12) Uani 1 1 d .
H16 H 1.1492 0.9442 0.7703 0.037 Uiso 1 1 calc R
C17 C 1.1172(4) 0.8253(3) 0.8263(4) 0.0359(13) Uani 1 1 d .
H17 H 1.1609 0.8305 0.8798 0.043 Uiso 1 1 calc R
C18 C 1.0606(4) 0.7501(3) 0.8152(4) 0.0301(12) Uani 1 1 d .
H18 H 1.0646 0.7037 0.8603 0.036 Uiso 1 1 calc R
C19 C 0.9986(3) 0.7451(3) 0.7365(3) 0.0216(10) Uani 1 1 d .
C20 C 0.9273(4) 0.6761(3) 0.7076(3) 0.0240(11) Uani 1 1 d .
C21 C 0.5397(4) 1.0491(3) 0.6568(4) 0.0312(12) Uani 1 1 d .
H21A H 0.5196 0.9941 0.6889 0.037 Uiso 1 1 calc R
H21B H 0.4778 1.0799 0.6377 0.037 Uiso 1 1 calc R
C22 C 0.5946(4) 1.1051(3) 0.7290(4) 0.0388(14) Uani 1 1 d .
H22A H 0.5512 1.1165 0.7843 0.058 Uiso 1 1 calc R
H22B H 0.6134 1.1605 0.6989 0.058 Uiso 1 1 calc R
H22C H 0.6548 1.0745 0.7506 0.058 Uiso 1 1 calc R
C23 C 0.5750(4) 1.0787(3) 0.4848(3) 0.0255(11) Uani 1 1 d .
H23A H 0.5033 1.0944 0.4832 0.031 Uiso 1 1 calc R
H23B H 0.5892 1.0426 0.4273 0.031 Uiso 1 1 calc R
C24 C 0.6370(4) 1.1616(3) 0.4800(4) 0.0289(11) Uani 1 1 d .
H24A H 0.6203 1.1939 0.4213 0.043 Uiso 1 1 calc R
H24B H 0.7080 1.1465 0.4794 0.043 Uiso 1 1 calc R
H24C H 0.6226 1.1980 0.5363 0.043 Uiso 1 1 calc R
C25 C 1.2171(4) 0.7152(3) 0.2190(4) 0.0325(12) Uani 1 1 d .
H25A H 1.2537 0.7297 0.2788 0.039 Uiso 1 1 calc R
H25B H 1.2532 0.7427 0.1648 0.039 Uiso 1 1 calc R
C26 C 1.2187(4) 0.6167(3) 0.2053(4) 0.0366(13) Uani 1 1 d .
H26A H 1.2880 0.5964 0.2021 0.055 Uiso 1 1 calc R
H26B H 1.1842 0.6016 0.1454 0.055 Uiso 1 1 calc R
H26C H 1.1849 0.5886 0.2596 0.055 Uiso 1 1 calc R
C27 C 1.0786(4) 0.7943(3) 0.1384(3) 0.0297(12) Uani 1 1 d .
H27A H 1.0048 0.7912 0.1398 0.036 Uiso 1 1 calc R
H27B H 1.1017 0.7609 0.0817 0.036 Uiso 1 1 calc R
C28 C 1.1096(5) 0.8885(3) 0.1267(4) 0.0396(14) Uani 1 1 d .
H28A H 1.0809 0.9120 0.0673 0.059 Uiso 1 1 calc R
H28B H 1.1826 0.8921 0.1236 0.059 Uiso 1 1 calc R
H28C H 1.0855 0.9225 0.1817 0.059 Uiso 1 1 calc R
C29 C 0.8109(4) 0.6497(3) 0.5748(3) 0.0268(11) Uani 1 1 d .
H29A H 0.7623 0.6902 0.5450 0.032 Uiso 1 1 calc R
H29B H 0.7748 0.6148 0.6236 0.032 Uiso 1 1 calc R
C30 C 0.8503(4) 0.5891(3) 0.4986(4) 0.0355(12) Uani 1 1 d .
H30A H 0.9088 0.5574 0.5244 0.043 Uiso 1 1 calc R
H30B H 0.8730 0.6241 0.4428 0.043 Uiso 1 1 calc R
C31 C 0.7736(3) 0.5239(3) 0.4650(3) 0.0260(11) Uani 1 1 d .
C32 C 0.8012(3) 0.4400(2) 0.4617(3) 0.0147(9) Uani 1 1 d .
H32 H 0.8669 0.4228 0.4789 0.018 Uiso 1 1 calc R
C33 C 0.7343(4) 0.3819(3) 0.4336(4) 0.0371(13) Uani 1 1 d .
H33 H 0.7548 0.3227 0.4296 0.045 Uiso 1 1 calc R
C34 C 0.6376(4) 0.4011(3) 0.4099(4) 0.0330(12) Uani 1 1 d .
H34 H 0.5920 0.3564 0.3921 0.040 Uiso 1 1 calc R
C35 C 0.6086(4) 0.4874(3) 0.4128(4) 0.0351(13) Uani 1 1 d .
H35 H 0.5425 0.5037 0.3959 0.042 Uiso 1 1 calc R

loop_
_atom_site_aniso_label
_atom_site_aniso_U_11
_atom_site_aniso_U_22
_atom_site_aniso_U_33
_atom_site_aniso_U_23
_atom_site_aniso_U_13
_atom_site_aniso_U_12
O1 0.0260(19) 0.0175(15) 0.0255(17) 0.0030(13) 0.0027(15) 0.0059(14)
O2 0.048(2) 0.0171(16) 0.0312(19) 0.0049(14) 0.0022(18) 0.0008(16)
N1 0.027(2) 0.0201(19) 0.025(2) 0.0018(16) 0.0012(19) 0.0025(18)
N2 0.028(2) 0.0227(19) 0.025(2) 0.0004(17) 0.0050(18) 0.0030(19)
N3 0.029(2) 0.0150(18) 0.0217(19) 0.0005(15) -0.0038(17) -0.0001(17)
N4 0.071(4) 0.037(3) 0.077(4) -0.004(3) -0.025(3) 0.002(3)
C1 0.034(3) 0.019(2) 0.025(2) 0.0015(18) -0.004(2) -0.001(2)
C2 0.032(3) 0.016(2) 0.024(2) -0.0026(19) 0.001(2) -0.002(2)
C3 0.019(2) 0.013(2) 0.027(2) -0.0058(18) -0.001(2) -0.0017(19)
C4 0.026(3) 0.012(2) 0.024(2) 0.0000(18) 0.001(2) -0.0002(19)
C5 0.029(3) 0.014(2) 0.023(2) 0.0042(19) -0.002(2) -0.003(2)
C6 0.023(3) 0.014(2) 0.023(2) -0.0005(18) 0.000(2) -0.005(2)
C7 0.025(3) 0.013(2) 0.032(3) -0.0015(19) -0.003(2) 0.000(2)
C8 0.031(3) 0.011(2) 0.027(3) 0.0009(18) 0.000(2) 0.000(2)
C9 0.026(3) 0.015(2) 0.022(2) 0.0005(18) -0.002(2) 0.000(2)
C10 0.023(3) 0.015(2) 0.022(2) 0.0002(18) -0.001(2) -0.003(2)
C11 0.022(2) 0.0116(19) 0.025(2) 0.0019(18) -0.001(2) -0.0015(19)
C12 0.022(2) 0.0088(19) 0.030(2) 0.0011(18) 0.000(2) -0.0012(19)
C13 0.028(3) 0.009(2) 0.026(3) 0.0013(17) -0.002(2) -0.0006(19)
C14 0.025(3) 0.017(2) 0.022(2) -0.0026(18) -0.001(2) 0.001(2)
C15 0.036(3) 0.019(2) 0.030(3) 0.0007(19) 0.000(2) -0.006(2)
C16 0.032(3) 0.025(2) 0.037(3) -0.008(2) 0.000(2) -0.004(2)
C17 0.035(3) 0.041(3) 0.032(3) -0.004(2) -0.012(3) -0.003(3)
C18 0.034(3) 0.031(3) 0.025(2) 0.001(2) 0.000(2) 0.004(2)
C19 0.028(3) 0.021(2) 0.016(2) 0.0019(18) -0.0001(19) 0.005(2)
C20 0.031(3) 0.014(2) 0.027(3) -0.0034(19) 0.004(2) 0.006(2)
C21 0.027(3) 0.022(2) 0.045(3) 0.003(2) 0.008(3) 0.006(2)
C22 0.051(4) 0.030(3) 0.036(3) -0.003(2) 0.007(3) 0.011(3)
C23 0.032(3) 0.017(2) 0.027(3) -0.002(2) 0.000(2) 0.002(2)
C24 0.036(3) 0.014(2) 0.037(3) 0.002(2) 0.002(2) 0.002(2)
C25 0.034(3) 0.033(3) 0.031(3) 0.005(2) 0.003(2) 0.000(2)
C26 0.038(3) 0.028(3) 0.044(3) -0.011(2) -0.003(3) 0.010(2)
C27 0.039(3) 0.029(3) 0.021(2) 0.005(2) 0.004(2) 0.003(2)
C28 0.048(4) 0.029(3) 0.042(3) 0.011(2) 0.009(3) -0.001(3)
C29 0.028(3) 0.020(2) 0.032(3) -0.003(2) -0.001(2) -0.006(2)
C30 0.035(3) 0.028(3) 0.044(3) -0.012(2) -0.003(3) 0.001(2)
C31 0.022(3) 0.027(2) 0.029(3) -0.005(2) -0.002(2) -0.001(2)
C32 0.004(2) 0.011(2) 0.029(2) 0.0004(17) -0.0034(18) 0.0012(17)
C33 0.038(3) 0.018(2) 0.055(3) -0.003(2) 0.001(3) -0.002(2)
C34 0.039(3) 0.020(2) 0.040(3) -0.004(2) -0.003(3) -0.003(2)
C35 0.030(3) 0.018(2) 0.057(3) -0.007(2) -0.016(3) 0.002(2)

loop_
_atom_type_symbol
_atom_type_description
_atom_type_scat_dispersion_real
_atom_type_scat_dispersion_imag
_atom_type_scat_source
C C 0.0033 0.0016 'International Tables Vol C Tables 4.2.6.8 and 6.1.1.4'
H H 0.0000 0.0000 'International Tables Vol C Tables 4.2.6.8 and 6.1.1.4'
N N 0.0061 0.0033 'International Tables Vol C Tables 4.2.6.8 and 6.1.1.4'
O O 0.0106 0.0060 'International Tables Vol C Tables 4.2.6.8 and 6.1.1.4'

loop_
_geom_angle_atom_site_label_1
_geom_angle_atom_site_label_2
_geom_angle_atom_site_label_3
_geom_angle
C10 O1 C12 119.0(3)
C3 N1 C21 120.8(4)
C3 N1 C23 120.9(4)
C21 N1 C23 117.5(4)
C6 N2 C27 120.7(4)
C6 N2 C25 121.0(4)
C27 N2 C25 117.1(4)
C20 N3 C29 122.1(4)
C20 N3 C13 114.1(4)
C29 N3 C13 123.5(4)
C35 N4 C31 119.1(5)
C9 C1 C2 123.3(4)
C9 C1 H1 118.3
C2 C1 H1 118.3
C1 C2 C3 119.5(4)
C1 C2 H2 120.3
C3 C2 H2 120.3
N1 C3 C4 121.8(4)
N1 C3 C2 120.5(4)
C4 C3 C2 117.7(4)
C3 C4 C10 121.3(4)
C3 C4 H4 119.3
C10 C4 H4 119.3
C12 C5 C6 120.6(4)
C12 C5 H5 119.7
C6 C5 H5 119.7
N2 C6 C5 122.6(4)
N2 C6 C7 120.7(4)
C5 C6 C7 116.6(4)
C8 C7 C6 121.1(4)
C8 C7 H7 119.5
C6 C7 H7 119.5
C7 C8 C11 122.8(4)
C7 C8 H8 118.6
C11 C8 H8 118.6
C1 C9 C10 116.8(4)
C1 C9 C13 121.0(4)
C10 C9 C13 122.2(4)
O1 C10 C4 115.5(4)
O1 C10 C9 123.2(4)
C4 C10 C9 121.3(4)
C12 C11 C8 115.6(4)
C12 C11 C13 123.6(4)
C8 C11 C13 120.8(4)
C11 C12 C5 123.2(4)
C11 C12 O1 122.0(4)
C5 C12 O1 114.8(4)
N3 C13 C9 110.6(4)
N3 C13 C11 111.5(3)
C9 C13 C11 109.8(4)
N3 C13 C14 100.1(3)
C9 C13 C14 112.2(4)
C11 C13 C14 112.4(4)
C19 C14 C15 120.1(4)
C19 C14 C13 110.7(4)
C15 C14 C13 129.2(4)
C16 C15 C14 118.6(4)
C16 C15 H15 120.7
C14 C15 H15 120.7
C17 C16 C15 120.8(5)
C17 C16 H16 119.6
C15 C16 H16 119.6
C16 C17 C18 121.0(5)
C16 C17 H17 119.5
C18 C17 H17 119.5
C19 C18 C17 117.7(5)
C19 C18 H18 121.2
C17 C18 H18 121.2
C18 C19 C14 121.9(4)
C18 C19 C20 130.2(4)
C14 C19 C20 108.0(4)
O2 C20 N3 126.4(4)
O2 C20 C19 126.6(4)
N3 C20 C19 107.0(4)
N1 C21 C22 115.7(4)
N1 C21 H21A 108.4
C22 C21 H21A 108.4
N1 C21 H21B 108.4
C22 C21 H21B 108.4
H21A C21 H21B 107.4
C21 C22 H22A 109.5
C21 C22 H22B 109.5
H22A C22 H22B 109.5
C21 C22 H22C 109.5
H22A C22 H22C 109.5
H22B C22 H22C 109.5
N1 C23 C24 112.9(4)
N1 C23 H23A 109.0
C24 C23 H23A 109.0
N1 C23 H23B 109.0
C24 C23 H23B 109.0
H23A C23 H23B 107.8
C23 C24 H24A 109.5
C23 C24 H24B 109.5
H24A C24 H24B 109.5
C23 C24 H24C 109.5
H24A C24 H24C 109.5
H24B C24 H24C 109.5
N2 C25 C26 114.4(4)
N2 C25 H25A 108.7
C26 C25 H25A 108.7
N2 C25 H25B 108.7
C26 C25 H25B 108.7
H25A C25 H25B 107.6
C25 C26 H26A 109.5
C25 C26 H26B 109.5
H26A C26 H26B 109.5
C25 C26 H26C 109.5
H26A C26 H26C 109.5
H26B C26 H26C 109.5
N2 C27 C28 114.0(4)
N2 C27 H27A 108.7
C28 C27 H27A 108.7
N2 C27 H27B 108.7
C28 C27 H27B 108.7
H27A C27 H27B 107.6
C27 C28 H28A 109.5
C27 C28 H28B 109.5
H28A C28 H28B 109.5
C27 C28 H28C 109.5
H28A C28 H28C 109.5
H28B C28 H28C 109.5
N3 C29 C30 113.8(4)
N3 C29 H29A 108.8
C30 C29 H29A 108.8
N3 C29 H29B 108.8
C30 C29 H29B 108.8
H29A C29 H29B 107.7
C29 C30 C31 112.8(4)
C29 C30 H30A 109.0
C31 C30 H30A 109.0
C29 C30 H30B 109.0
C31 C30 H30B 109.0
H30A C30 H30B 107.8
C32 C31 N4 121.5(4)
C32 C31 C30 117.3(4)
N4 C31 C30 121.2(4)
C33 C32 C31 118.0(4)
C33 C32 H32 121.0
C31 C32 H32 121.0
C32 C33 C34 124.6(5)
C32 C33 H33 117.7
C34 C33 H33 117.7
C33 C34 C35 117.7(5)
C33 C34 H34 121.1
C35 C34 H34 121.1
C34 C35 N4 118.9(5)
C34 C35 H35 120.5
N4 C35 H35 120.5

loop_
_geom_bond_atom_site_label_1
_geom_bond_atom_site_label_2
_geom_bond_distance
O1 C10 1.363(5)
O1 C12 1.385(5)
O2 C20 1.236(5)
N1 C3 1.379(5)
N1 C21 1.447(6)
N1 C23 1.453(6)
N2 C6 1.377(6)
N2 C27 1.452(6)
N2 C25 1.457(6)
N3 C20 1.347(6)
N3 C29 1.453(6)
N3 C13 1.483(5)
N4 C35 1.384(7)
N4 C31 1.391(7)
C1 C9 1.378(7)
C1 C2 1.379(7)
C1 H1 0.9500
C2 C3 1.415(6)
C2 H2 0.9500
C3 C4 1.382(6)
C4 C10 1.390(6)
C4 H4 0.9500
C5 C12 1.375(6)
C5 C6 1.396(6)
C5 H5 0.9500
C6 C7 1.411(6)
C7 C8 1.352(6)
C7 H7 0.9500
C8 C11 1.401(6)
C8 H8 0.9500
C9 C10 1.392(6)
C9 C13 1.509(6)
C11 C12 1.374(6)
C11 C13 1.511(6)
C13 C14 1.520(6)
C14 C19 1.382(6)
C14 C15 1.383(6)
C15 C16 1.382(7)
C15 H15 0.9500
C16 C17 1.381(7)
C16 H16 0.9500
C17 C18 1.388(7)
C17 H17 0.9500
C18 C19 1.376(6)
C18 H18 0.9500
C19 C20 1.480(7)
C21 C22 1.512(7)
C21 H21A 0.9900
C21 H21B 0.9900
C22 H22A 0.9800
C22 H22B 0.9800
C22 H22C 0.9800
C23 C24 1.519(6)
C23 H23A 0.9900
C23 H23B 0.9900
C24 H24A 0.9800
C24 H24B 0.9800
C24 H24C 0.9800
C25 C26 1.521(7)
C25 H25A 0.9900
C25 H25B 0.9900
C26 H26A 0.9800
C26 H26B 0.9800
C26 H26C 0.9800
C27 C28 1.511(7)
C27 H27A 0.9900
C27 H27B 0.9900
C28 H28A 0.9800
C28 H28B 0.9800
C28 H28C 0.9800
C29 C30 1.504(7)
C29 H29A 0.9900
C29 H29B 0.9900
C30 C31 1.508(7)
C30 H30A 0.9900
C30 H30B 0.9900
C31 C32 1.338(6)
C32 C33 1.322(6)
C32 H32 0.9500
C33 C34 1.368(7)
C33 H33 0.9500
C34 C35 1.379(7)
C34 H34 0.9500
C35 H35 0.9500

loop_
_geom_torsion_atom_site_label_1
_geom_torsion_atom_site_label_2
_geom_torsion_atom_site_label_3
_geom_torsion_atom_site_label_4
_geom_torsion
C9 C1 C2 C3 0.4(7)
C21 N1 C3 C4 -171.0(4)
C23 N1 C3 C4 -1.3(6)
C21 N1 C3 C2 8.9(6)
C23 N1 C3 C2 178.6(4)
C1 C2 C3 N1 179.6(4)
C1 C2 C3 C4 -0.5(6)
N1 C3 C4 C10 -178.3(4)
C2 C3 C4 C10 1.8(6)
C27 N2 C6 C5 -4.9(7)
C25 N2 C6 C5 162.6(4)
C27 N2 C6 C7 175.6(4)
C25 N2 C6 C7 -16.9(6)
C12 C5 C6 N2 179.3(4)
C12 C5 C6 C7 -1.2(6)
N2 C6 C7 C8 -178.1(4)
C5 C6 C7 C8 2.4(6)
C6 C7 C8 C11 -1.5(7)
C2 C1 C9 C10 -1.4(7)
C2 C1 C9 C13 178.3(4)
C12 O1 C10 C4 -178.6(4)
C12 O1 C10 C9 1.3(6)
C3 C4 C10 O1 176.9(4)
C3 C4 C10 C9 -3.0(6)
C1 C9 C10 O1 -177.2(4)
C13 C9 C10 O1 3.1(7)
C1 C9 C10 C4 2.7(6)
C13 C9 C10 C4 -177.1(4)
C7 C8 C11 C12 -0.6(6)
C7 C8 C11 C13 179.1(4)
C8 C11 C12 C5 1.8(6)
C13 C11 C12 C5 -177.8(4)
C8 C11 C12 O1 -176.2(4)
C13 C11 C12 O1 4.2(6)
C6 C5 C12 C11 -1.0(7)
C6 C5 C12 O1 177.2(4)
C10 O1 C12 C11 -4.9(6)
C10 O1 C12 C5 176.9(4)
C20 N3 C13 C9 -117.0(4)
C29 N3 C13 C9 56.5(5)
C20 N3 C13 C11 120.5(4)
C29 N3 C13 C11 -65.9(5)
C20 N3 C13 C14 1.5(5)
C29 N3 C13 C14 175.0(4)
C1 C9 C13 N3 53.3(5)
C10 C9 C13 N3 -126.9(4)
C1 C9 C13 C11 176.7(4)
C10 C9 C13 C11 -3.5(6)
C1 C9 C13 C14 -57.6(5)
C10 C9 C13 C14 122.2(4)
C12 C11 C13 N3 123.0(4)
C8 C11 C13 N3 -56.6(5)
C12 C11 C13 C9 0.1(6)
C8 C11 C13 C9 -179.6(4)
C12 C11 C13 C14 -125.5(4)
C8 C11 C13 C14 54.8(5)
N3 C13 C14 C19 1.2(5)
C9 C13 C14 C19 118.6(4)
C11 C13 C14 C19 -117.1(4)
N3 C13 C14 C15 -179.5(4)
C9 C13 C14 C15 -62.1(6)
C11 C13 C14 C15 62.1(6)
C19 C14 C15 C16 0.3(7)
C13 C14 C15 C16 -179.0(5)
C14 C15 C16 C17 1.0(8)
C15 C16 C17 C18 -1.2(8)
C16 C17 C18 C19 0.3(8)
C17 C18 C19 C14 1.0(7)
C17 C18 C19 C20 -177.3(5)
C15 C14 C19 C18 -1.3(7)
C13 C14 C19 C18 178.1(4)
C15 C14 C19 C20 177.4(4)
C13 C14 C19 C20 -3.3(5)
C29 N3 C20 O2 3.2(7)
C13 N3 C20 O2 176.8(4)
C29 N3 C20 C19 -177.1(4)
C13 N3 C20 C19 -3.4(5)
C18 C19 C20 O2 2.4(8)
C14 C19 C20 O2 -176.1(5)
C18 C19 C20 N3 -177.4(5)
C14 C19 C20 N3 4.1(5)
C3 N1 C21 C22 71.0(5)
C23 N1 C21 C22 -99.0(5)
C3 N1 C23 C24 -84.1(5)
C21 N1 C23 C24 85.9(5)
C6 N2 C25 C26 91.7(5)
C27 N2 C25 C26 -100.4(5)
C6 N2 C27 C28 82.6(5)
C25 N2 C27 C28 -85.4(5)
C20 N3 C29 C30 -97.0(5)
C13 N3 C29 C30 90.0(5)
N3 C29 C30 C31 167.7(4)
C35 N4 C31 C32 0.3(8)
C35 N4 C31 C30 -178.2(5)
C29 C30 C31 C32 -130.9(5)
C29 C30 C31 N4 47.7(7)
N4 C31 C32 C33 0.6(7)
C30 C31 C32 C33 179.1(5)
C31 C32 C33 C34 -1.8(8)
C32 C33 C34 C35 2.0(9)
C33 C34 C35 N4 -1.0(8)
C31 N4 C35 C34 0.0(8)
